data_1546229
loop_
_publ_author_name
'Saputra, Mirza A.'
'Dange, Nitin S.'
'Cleveland, Alexander H.'
'Malone, Joshua A.'
'Fronczek, Frank R.'
'Kartika, Rendy'

_publ_section_title
;
 Regioselective Functionalization of Enamides at the \a-Carbon via
 Unsymmetrical 2-Amidoallyl Cations.
;
_journal_issue 9
_journal_name_full 'Organic letters'
_journal_page_first 2414
_journal_page_last 2417
_journal_paper_doi 10.1021/acs.orglett.7b00962
_journal_volume 19
_journal_year 2017
_chemical_formula_moiety 'C27 H27 N O3 S'
_chemical_formula_sum 'C27 H27 N O3 S'
_chemical_formula_weight 445.56
_chemical_name_systematic
; 
 ? 
;
_space_group_IT_number 14
_symmetry_cell_setting monoclinic
_symmetry_space_group_name_Hall '-P 2ybc'
_symmetry_space_group_name_H-M 'P 1 21/c 1'
_atom_sites_solution_hydrogens geom
_atom_sites_solution_primary direct
_atom_sites_solution_secondary difmap
_audit_creation_method SHELXL-97
_cell_angle_alpha 90
_cell_angle_beta 109.349(2)
_cell_angle_gamma 90
_cell_formula_units_Z 4
_cell_length_a 12.3798(8)
_cell_length_b 23.4215(16)
_cell_length_c 8.3687(6)
_cell_measurement_reflns_used 8530
_cell_measurement_temperature 90.0(5)
_cell_measurement_theta_max 26.52
_cell_measurement_theta_min 2.46
_cell_volume 2289.5(3)
_computing_cell_refinement 'Bruker SAINT'
_computing_data_collection 'Bruker APEX2'
_computing_data_reduction 'Bruker SAINT'
_computing_publication_material 'SHELXL-97 (Sheldrick, 2008)'
_computing_structure_refinement 'SHELXL-97 (Sheldrick, 2008)'
_computing_structure_solution 'SHELXS-97 (Sheldrick, 2008)'
_diffrn_ambient_temperature 90.0(2)
_diffrn_measured_fraction_theta_full 1.000
_diffrn_measured_fraction_theta_max 0.996
_diffrn_measurement_device_type 'Bruker Kappa APEX-II DUO'
_diffrn_measurement_method '\f and \w scans'
_diffrn_radiation_monochromator 'TRIUMPH curved graphite'
_diffrn_radiation_source 'fine-focus sealed tube'
_diffrn_radiation_type MoK\a
_diffrn_radiation_wavelength 0.71073
_diffrn_reflns_av_R_equivalents 0.0590
_diffrn_reflns_av_sigmaI/netI 0.0348
_diffrn_reflns_limit_h_max 15
_diffrn_reflns_limit_h_min -15
_diffrn_reflns_limit_k_max 29
_diffrn_reflns_limit_k_min -29
_diffrn_reflns_limit_l_max 10
_diffrn_reflns_limit_l_min -9
_diffrn_reflns_number 29644
_diffrn_reflns_theta_full 25.00
_diffrn_reflns_theta_max 26.58
_diffrn_reflns_theta_min 1.74
_exptl_absorpt_coefficient_mu 0.171
_exptl_absorpt_correction_T_max 0.9966
_exptl_absorpt_correction_T_min 0.7746
_exptl_absorpt_correction_type multi-scan
_exptl_absorpt_process_details 'SADABS (Sheldrick, 2004)'
_exptl_crystal_colour colourless
_exptl_crystal_density_diffrn 1.293
_exptl_crystal_density_method 'not measured'
_exptl_crystal_description lath
_exptl_crystal_F_000 944
_exptl_crystal_size_max 0.36
_exptl_crystal_size_mid 0.18
_exptl_crystal_size_min 0.02
_refine_diff_density_max 0.398
_refine_diff_density_min -0.401
_refine_diff_density_rms 0.049
_refine_ls_extinction_method none
_refine_ls_goodness_of_fit_ref 1.039
_refine_ls_hydrogen_treatment constr
_refine_ls_matrix_type full
_refine_ls_number_parameters 291
_refine_ls_number_reflns 4785
_refine_ls_number_restraints 0
_refine_ls_restrained_S_all 1.039
_refine_ls_R_factor_all 0.0502
_refine_ls_R_factor_gt 0.0367
_refine_ls_shift/su_max 0.001
_refine_ls_shift/su_mean 0.000
_refine_ls_structure_factor_coef Fsqd
_refine_ls_weighting_details 'calc w=1/[\s^2^(Fo^2^)+(0.0424P)^2^+1.0001P] where P=(Fo^2^+2Fc^2^)/3'
_refine_ls_weighting_scheme calc
_refine_ls_wR_factor_gt 0.0881
_refine_ls_wR_factor_ref 0.0966
_reflns_number_gt 3877
_reflns_number_total 4785
_reflns_threshold_expression I>2\s(I)
_cod_data_source_file ol7b00962_si_004.cif
_cod_data_source_block MAS4103P
_cod_depositor_comments
;
The following automatic conversions were performed:

'_symmetry_cell_setting' value 'Monoclinic' changed to 'monoclinic'
according to
/home/data/users/saulius/crontab/automatic-downloads/current/ACS/lib/dictionaries/cif_core.dic
dictionary named 'cif_core.dic' version 2.4.2 from 2011-04-26.

Automatic conversion script
Id: cif_fix_values 4973 2017-02-22 13:04:09Z antanas 
;
_cod_original_sg_symbol_Hall '-P 2ybc '
_cod_original_sg_symbol_H-M 'P 21/c  '
_cod_database_code 1546229

loop_
_symmetry_equiv_pos_as_xyz
'x, y, z'
'-x, y+1/2, -z+1/2'
'-x, -y, -z'
'x, -y-1/2, z-1/2'

loop_
_atom_site_label
_atom_site_type_symbol
_atom_site_fract_x
_atom_site_fract_y
_atom_site_fract_z
_atom_site_U_iso_or_equiv
_atom_site_adp_type
_atom_site_occupancy
_atom_site_symmetry_multiplicity
_atom_site_calc_flag
_atom_site_refinement_flags
S1 S 0.59175(3) 0.360612(16) 0.22946(5) 0.01950(11) Uani 1 1 d .
O1 O 0.51022(10) 0.37873(5) 0.30640(15) 0.0274(3) Uani 1 1 d .
O2 O 0.66563(9) 0.31325(5) 0.29854(14) 0.0252(3) Uani 1 1 d .
O3 O 1.09624(9) 0.43466(5) 0.69626(14) 0.0240(3) Uani 1 1 d .
N1 N 0.67451(10) 0.41544(5) 0.23196(16) 0.0178(3) Uani 1 1 d .
C1 C 0.78630(12) 0.40707(6) 0.22163(18) 0.0171(3) Uani 1 1 d .
C2 C 0.88010(12) 0.38418(6) 0.37499(19) 0.0180(3) Uani 1 1 d .
H2 H 0.8587 0.3460 0.4087 0.022 Uiso 1 1 calc R
C3 C 0.98082(13) 0.37890(7) 0.3074(2) 0.0234(3) Uani 1 1 d .
H3A H 1.0541 0.3877 0.3973 0.028 Uiso 1 1 calc R
H3B H 0.9850 0.3399 0.2644 0.028 Uiso 1 1 calc R
C4 C 0.95549(13) 0.42280(7) 0.16341(19) 0.0219(3) Uani 1 1 d .
H4A H 0.9932 0.4597 0.2051 0.026 Uiso 1 1 calc R
H4B H 0.9816 0.4088 0.0707 0.026 Uiso 1 1 calc R
C5 C 0.82699(12) 0.42863(6) 0.10495(19) 0.0179(3) Uani 1 1 d .
C6 C 0.90210(13) 0.42751(6) 0.52233(19) 0.0184(3) Uani 1 1 d .
H6A H 0.9148 0.4660 0.4828 0.022 Uiso 1 1 calc R
H6B H 0.8342 0.4293 0.5596 0.022 Uiso 1 1 calc R
C7 C 1.00517(13) 0.40997(6) 0.66871(18) 0.0181(3) Uani 1 1 d .
C8 C 0.99681(13) 0.36000(6) 0.77599(18) 0.0183(3) Uani 1 1 d .
C9 C 1.09747(13) 0.33953(7) 0.8956(2) 0.0220(3) Uani 1 1 d .
H9 H 1.1687 0.3569 0.9055 0.026 Uiso 1 1 calc R
C10 C 1.09397(15) 0.29406(7) 0.9997(2) 0.0276(4) Uani 1 1 d .
H10 H 1.1626 0.2803 1.0806 0.033 Uiso 1 1 calc R
C11 C 0.99026(16) 0.26875(7) 0.9853(2) 0.0302(4) Uani 1 1 d .
H11 H 0.9879 0.2377 1.0572 0.036 Uiso 1 1 calc R
C12 C 0.89016(15) 0.28816(7) 0.8677(2) 0.0277(4) Uani 1 1 d .
H12 H 0.8193 0.2704 0.8582 0.033 Uiso 1 1 calc R
C13 C 0.89310(14) 0.33385(7) 0.7629(2) 0.0227(3) Uani 1 1 d .
H13 H 0.8241 0.3473 0.6820 0.027 Uiso 1 1 calc R
C14 C 0.76721(12) 0.45846(6) -0.05641(19) 0.0189(3) Uani 1 1 d .
C15 C 0.68027(13) 0.43271(7) -0.1863(2) 0.0225(3) Uani 1 1 d .
H15 H 0.6548 0.3956 -0.1703 0.027 Uiso 1 1 calc R
C16 C 0.63011(13) 0.46077(8) -0.3396(2) 0.0258(4) Uani 1 1 d .
H16 H 0.5715 0.4425 -0.4281 0.031 Uiso 1 1 calc R
C17 C 0.66536(14) 0.51518(7) -0.3633(2) 0.0261(4) Uani 1 1 d .
H17 H 0.6303 0.5346 -0.4673 0.031 Uiso 1 1 calc R
C18 C 0.75180(15) 0.54122(7) -0.2352(2) 0.0285(4) Uani 1 1 d .
H18 H 0.7761 0.5786 -0.2511 0.034 Uiso 1 1 calc R
C19 C 0.80313(14) 0.51299(7) -0.0836(2) 0.0257(4) Uani 1 1 d .
H19 H 0.8636 0.5309 0.0030 0.031 Uiso 1 1 calc R
C20 C 0.61915(13) 0.47145(6) 0.1835(2) 0.0216(3) Uani 1 1 d .
H20A H 0.6756 0.5018 0.2281 0.032 Uiso 1 1 calc R
H20B H 0.5568 0.4755 0.2305 0.032 Uiso 1 1 calc R
H20C H 0.5882 0.4742 0.0598 0.032 Uiso 1 1 calc R
C21 C 0.51505(12) 0.34586(6) 0.01497(19) 0.0187(3) Uani 1 1 d .
C22 C 0.41482(13) 0.37574(7) -0.0655(2) 0.0211(3) Uani 1 1 d .
H22 H 0.3869 0.4030 -0.0047 0.025 Uiso 1 1 calc R
C23 C 0.35579(13) 0.36545(7) -0.2355(2) 0.0224(3) Uani 1 1 d .
H23 H 0.2875 0.3860 -0.2907 0.027 Uiso 1 1 calc R
C24 C 0.39523(13) 0.32540(6) -0.3262(2) 0.0201(3) Uani 1 1 d .
C25 C 0.49578(13) 0.29590(6) -0.2425(2) 0.0219(3) Uani 1 1 d .
H25 H 0.5236 0.2685 -0.3029 0.026 Uiso 1 1 calc R
C26 C 0.55610(13) 0.30567(6) -0.0730(2) 0.0211(3) Uani 1 1 d .
H26 H 0.6246 0.2852 -0.0176 0.025 Uiso 1 1 calc R
C27 C 0.33156(14) 0.31394(7) -0.5105(2) 0.0259(4) Uani 1 1 d .
H27A H 0.2512 0.3251 -0.5371 0.039 Uiso 1 1 calc R
H27B H 0.3360 0.2732 -0.5338 0.039 Uiso 1 1 calc R
H27C H 0.3660 0.3361 -0.5804 0.039 Uiso 1 1 calc R

loop_
_atom_site_aniso_label
_atom_site_aniso_U_11
_atom_site_aniso_U_22
_atom_site_aniso_U_33
_atom_site_aniso_U_23
_atom_site_aniso_U_13
_atom_site_aniso_U_12
S1 0.02070(19) 0.01657(19) 0.02071(19) 0.00049(14) 0.00616(15) -0.00316(14)
O1 0.0275(6) 0.0314(6) 0.0265(6) -0.0031(5) 0.0133(5) -0.0066(5)
O2 0.0268(6) 0.0176(5) 0.0268(6) 0.0054(5) 0.0030(5) -0.0027(4)
O3 0.0243(6) 0.0209(6) 0.0238(6) 0.0003(5) 0.0040(5) -0.0036(5)
N1 0.0181(6) 0.0128(6) 0.0213(6) 0.0004(5) 0.0050(5) 0.0000(5)
C1 0.0185(7) 0.0121(7) 0.0187(7) -0.0025(6) 0.0035(6) -0.0005(5)
C2 0.0204(7) 0.0134(7) 0.0187(7) -0.0008(6) 0.0045(6) 0.0015(6)
C3 0.0236(8) 0.0248(8) 0.0205(8) -0.0004(6) 0.0058(6) 0.0070(6)
C4 0.0216(8) 0.0248(8) 0.0197(8) -0.0022(6) 0.0073(6) 0.0012(6)
C5 0.0199(7) 0.0140(7) 0.0184(7) -0.0039(6) 0.0045(6) -0.0005(6)
C6 0.0222(7) 0.0132(7) 0.0197(7) 0.0002(6) 0.0070(6) 0.0010(6)
C7 0.0236(8) 0.0142(7) 0.0170(7) -0.0037(6) 0.0073(6) 0.0011(6)
C8 0.0248(8) 0.0141(7) 0.0165(7) -0.0034(6) 0.0076(6) 0.0005(6)
C9 0.0257(8) 0.0187(7) 0.0223(8) -0.0011(6) 0.0089(6) 0.0036(6)
C10 0.0382(9) 0.0213(8) 0.0233(8) 0.0026(7) 0.0100(7) 0.0091(7)
C11 0.0522(11) 0.0163(8) 0.0262(9) 0.0023(7) 0.0184(8) -0.0001(7)
C12 0.0361(9) 0.0217(8) 0.0289(9) -0.0036(7) 0.0154(7) -0.0069(7)
C13 0.0263(8) 0.0203(8) 0.0220(8) -0.0041(6) 0.0088(6) -0.0012(6)
C14 0.0207(7) 0.0193(8) 0.0177(7) -0.0004(6) 0.0079(6) 0.0017(6)
C15 0.0210(8) 0.0241(8) 0.0224(8) -0.0027(6) 0.0071(6) -0.0014(6)
C16 0.0194(8) 0.0348(9) 0.0204(8) -0.0041(7) 0.0031(6) 0.0023(7)
C17 0.0246(8) 0.0346(9) 0.0189(8) 0.0056(7) 0.0071(6) 0.0098(7)
C18 0.0352(9) 0.0241(9) 0.0257(9) 0.0062(7) 0.0092(7) 0.0005(7)
C19 0.0294(8) 0.0233(8) 0.0213(8) -0.0002(7) 0.0042(7) -0.0044(7)
C20 0.0234(8) 0.0156(7) 0.0258(8) 0.0014(6) 0.0082(6) 0.0035(6)
C21 0.0190(7) 0.0149(7) 0.0215(7) 0.0000(6) 0.0059(6) -0.0032(6)
C22 0.0198(7) 0.0159(7) 0.0287(8) -0.0016(6) 0.0095(6) 0.0001(6)
C23 0.0179(7) 0.0188(8) 0.0289(8) 0.0027(6) 0.0056(6) 0.0014(6)
C24 0.0215(7) 0.0151(7) 0.0237(8) 0.0012(6) 0.0075(6) -0.0048(6)
C25 0.0263(8) 0.0136(7) 0.0271(8) -0.0022(6) 0.0106(6) 0.0001(6)
C26 0.0203(7) 0.0145(7) 0.0274(8) 0.0016(6) 0.0062(6) 0.0021(6)
C27 0.0269(8) 0.0250(8) 0.0242(8) 0.0011(7) 0.0062(7) -0.0032(7)

loop_
_atom_type_symbol
_atom_type_description
_atom_type_scat_dispersion_real
_atom_type_scat_dispersion_imag
_atom_type_scat_source
C C 0.0033 0.0016 'International Tables Vol C Tables 4.2.6.8 and 6.1.1.4'
H H 0.0000 0.0000 'International Tables Vol C Tables 4.2.6.8 and 6.1.1.4'
N N 0.0061 0.0033 'International Tables Vol C Tables 4.2.6.8 and 6.1.1.4'
O O 0.0106 0.0060 'International Tables Vol C Tables 4.2.6.8 and 6.1.1.4'
S S 0.1246 0.1234 'International Tables Vol C Tables 4.2.6.8 and 6.1.1.4'

loop_
_geom_angle_atom_site_label_1
_geom_angle_atom_site_label_2
_geom_angle_atom_site_label_3
_geom_angle
O1 S1 O2 119.99(7)
O1 S1 N1 107.07(7)
O2 S1 N1 106.79(6)
O1 S1 C21 107.10(7)
O2 S1 C21 108.38(7)
N1 S1 C21 106.85(7)
C1 N1 C20 118.51(12)
C1 N1 S1 120.40(10)
C20 N1 S1 117.54(10)
C5 C1 N1 126.82(13)
C5 C1 C2 112.57(13)
N1 C1 C2 118.90(13)
C1 C2 C3 101.79(12)
C1 C2 C6 109.00(12)
C3 C2 C6 113.32(12)
C1 C2 H2 110.8
C3 C2 H2 110.8
C6 C2 H2 110.8
C4 C3 C2 104.81(12)
C4 C3 H3A 110.8
C2 C3 H3A 110.8
C4 C3 H3B 110.8
C2 C3 H3B 110.8
H3A C3 H3B 108.9
C5 C4 C3 103.56(13)
C5 C4 H4A 111.0
C3 C4 H4A 111.0
C5 C4 H4B 111.0
C3 C4 H4B 111.0
H4A C4 H4B 109.0
C1 C5 C14 130.40(14)
C1 C5 C4 109.95(13)
C14 C5 C4 119.53(13)
C7 C6 C2 110.32(12)
C7 C6 H6A 109.6
C2 C6 H6A 109.6
C7 C6 H6B 109.6
C2 C6 H6B 109.6
H6A C6 H6B 108.1
O3 C7 C8 120.00(13)
O3 C7 C6 120.42(14)
C8 C7 C6 119.52(13)
C13 C8 C9 118.99(14)
C13 C8 C7 122.71(14)
C9 C8 C7 118.30(14)
C10 C9 C8 120.47(15)
C10 C9 H9 119.8
C8 C9 H9 119.8
C11 C10 C9 119.76(16)
C11 C10 H10 120.1
C9 C10 H10 120.1
C12 C11 C10 120.63(16)
C12 C11 H11 119.7
C10 C11 H11 119.7
C11 C12 C13 119.88(16)
C11 C12 H12 120.1
C13 C12 H12 120.1
C12 C13 C8 120.26(15)
C12 C13 H13 119.9
C8 C13 H13 119.9
C15 C14 C19 118.42(14)
C15 C14 C5 122.14(14)
C19 C14 C5 119.35(13)
C14 C15 C16 120.67(15)
C14 C15 H15 119.7
C16 C15 H15 119.7
C17 C16 C15 120.14(15)
C17 C16 H16 119.9
C15 C16 H16 119.9
C18 C17 C16 119.73(15)
C18 C17 H17 120.1
C16 C17 H17 120.1
C17 C18 C19 120.19(16)
C17 C18 H18 119.9
C19 C18 H18 119.9
C18 C19 C14 120.83(15)
C18 C19 H19 119.6
C14 C19 H19 119.6
N1 C20 H20A 109.5
N1 C20 H20B 109.5
H20A C20 H20B 109.5
N1 C20 H20C 109.5
H20A C20 H20C 109.5
H20B C20 H20C 109.5
C22 C21 C26 120.59(14)
C22 C21 S1 119.18(12)
C26 C21 S1 120.21(12)
C23 C22 C21 119.45(14)
C23 C22 H22 120.3
C21 C22 H22 120.3
C22 C23 C24 120.98(14)
C22 C23 H23 119.5
C24 C23 H23 119.5
C25 C24 C23 118.44(14)
C25 C24 C27 120.27(14)
C23 C24 C27 121.29(14)
C26 C25 C24 121.45(14)
C26 C25 H25 119.3
C24 C25 H25 119.3
C25 C26 C21 119.08(14)
C25 C26 H26 120.5
C21 C26 H26 120.5
C24 C27 H27A 109.5
C24 C27 H27B 109.5
H27A C27 H27B 109.5
C24 C27 H27C 109.5
H27A C27 H27C 109.5
H27B C27 H27C 109.5

loop_
_geom_bond_atom_site_label_1
_geom_bond_atom_site_label_2
_geom_bond_distance
S1 O1 1.4296(12)
S1 O2 1.4322(11)
S1 N1 1.6386(12)
S1 C21 1.7646(16)
O3 C7 1.2192(18)
N1 C1 1.4284(19)
N1 C20 1.4734(18)
C1 C5 1.337(2)
C1 C2 1.515(2)
C2 C3 1.536(2)
C2 C6 1.550(2)
C2 H2 1.0000
C3 C4 1.535(2)
C3 H3A 0.9900
C3 H3B 0.9900
C4 C5 1.508(2)
C4 H4A 0.9900
C4 H4B 0.9900
C5 C14 1.482(2)
C6 C7 1.504(2)
C6 H6A 0.9900
C6 H6B 0.9900
C7 C8 1.499(2)
C8 C13 1.394(2)
C8 C9 1.399(2)
C9 C10 1.386(2)
C9 H9 0.9500
C10 C11 1.383(3)
C10 H10 0.9500
C11 C12 1.380(3)
C11 H11 0.9500
C12 C13 1.392(2)
C12 H12 0.9500
C13 H13 0.9500
C14 C15 1.389(2)
C14 C19 1.396(2)
C15 C16 1.391(2)
C15 H15 0.9500
C16 C17 1.383(2)
C16 H16 0.9500
C17 C18 1.381(2)
C17 H17 0.9500
C18 C19 1.384(2)
C18 H18 0.9500
C19 H19 0.9500
C20 H20A 0.9800
C20 H20B 0.9800
C20 H20C 0.9800
C21 C22 1.389(2)
C21 C26 1.391(2)
C22 C23 1.388(2)
C22 H22 0.9500
C23 C24 1.393(2)
C23 H23 0.9500
C24 C25 1.393(2)
C24 C27 1.505(2)
C25 C26 1.385(2)
C25 H25 0.9500
C26 H26 0.9500
C27 H27A 0.9800
C27 H27B 0.9800
C27 H27C 0.9800

loop_
_geom_torsion_atom_site_label_1
_geom_torsion_atom_site_label_2
_geom_torsion_atom_site_label_3
_geom_torsion_atom_site_label_4
_geom_torsion
O1 S1 N1 C1 157.57(11)
O2 S1 N1 C1 27.87(13)
C21 S1 N1 C1 -87.95(12)
O1 S1 N1 C20 -44.02(13)
O2 S1 N1 C20 -173.72(11)
C21 S1 N1 C20 70.46(12)
C20 N1 C1 C5 -35.9(2)
S1 N1 C1 C5 122.26(15)
C20 N1 C1 C2 127.99(14)
S1 N1 C1 C2 -73.81(15)
C5 C1 C2 C3 -16.77(16)
N1 C1 C2 C3 177.12(12)
C5 C1 C2 C6 103.20(15)
N1 C1 C2 C6 -62.92(16)
C1 C2 C3 C4 25.53(15)
C6 C2 C3 C4 -91.35(14)
C2 C3 C4 C5 -25.82(15)
N1 C1 C5 C14 -10.6(3)
C2 C1 C5 C14 -175.40(14)
N1 C1 C5 C4 165.23(14)
C2 C1 C5 C4 0.45(17)
C3 C4 C5 C1 16.20(16)
C3 C4 C5 C14 -167.44(13)
C1 C2 C6 C7 -172.41(12)
C3 C2 C6 C7 -59.85(16)
C2 C6 C7 O3 103.80(16)
C2 C6 C7 C8 -73.29(17)
O3 C7 C8 C13 172.99(14)
C6 C7 C8 C13 -9.9(2)
O3 C7 C8 C9 -6.1(2)
C6 C7 C8 C9 171.02(13)
C13 C8 C9 C10 -0.2(2)
C7 C8 C9 C10 178.91(14)
C8 C9 C10 C11 0.0(2)
C9 C10 C11 C12 0.3(3)
C10 C11 C12 C13 -0.4(3)
C11 C12 C13 C8 0.1(2)
C9 C8 C13 C12 0.1(2)
C7 C8 C13 C12 -178.93(14)
C1 C5 C14 C15 -60.4(2)
C4 C5 C14 C15 124.13(16)
C1 C5 C14 C19 123.31(18)
C4 C5 C14 C19 -52.2(2)
C19 C14 C15 C16 -0.2(2)
C5 C14 C15 C16 -176.54(14)
C14 C15 C16 C17 -0.9(2)
C15 C16 C17 C18 1.0(2)
C16 C17 C18 C19 0.1(3)
C17 C18 C19 C14 -1.3(3)
C15 C14 C19 C18 1.3(2)
C5 C14 C19 C18 177.75(15)
O1 S1 C21 C22 29.64(14)
O2 S1 C21 C22 160.44(12)
N1 S1 C21 C22 -84.81(13)
O1 S1 C21 C26 -151.76(12)
O2 S1 C21 C26 -20.96(14)
N1 S1 C21 C26 93.79(13)
C26 C21 C22 C23 -0.4(2)
S1 C21 C22 C23 178.23(12)
C21 C22 C23 C24 0.4(2)
C22 C23 C24 C25 -0.2(2)
C22 C23 C24 C27 179.89(14)
C23 C24 C25 C26 0.0(2)
C27 C24 C25 C26 179.93(14)
C24 C25 C26 C21 0.0(2)
C22 C21 C26 C25 0.2(2)
S1 C21 C26 C25 -178.40(12)
